data_7022751
loop_
_publ_author_name
'Ribeiro, Marcos A.'
'Lanznaster, Maur\'icio'
'Silva, Marcos M. P.'
'Resende, Jackson A. L. C.'
'Pinheiro, Maur\'icio V B'
'Krambrock, Klaus'
'Stumpf, Humberto O.'
'Pinheiro, Carlos B.'

_publ_section_title
;
 Cobalt lawsone complexes: searching for new valence tautomers.
;
_journal_issue 15
_journal_name_full 'Dalton transactions (Cambridge, England : 2003)'
_journal_page_first 5462
_journal_page_last 5470
_journal_paper_doi 10.1039/c3dt32968b
_journal_volume 42
_journal_year 2013
_chemical_formula_sum 'C59 H36 Co2 N8 O12'
_chemical_formula_weight 1166.82
_space_group_IT_number 2
_symmetry_cell_setting triclinic
_symmetry_space_group_name_Hall '-P 1'
_symmetry_space_group_name_H-M 'P -1'
_atom_sites_solution_hydrogens geom
_atom_sites_solution_primary direct
_atom_sites_solution_secondary difmap
_audit_conform_dict_location ftp://ftp.iucr.org/pub/cif_core.dic
_audit_conform_dict_name cif_core.dic
_audit_conform_dict_version 2.4
_audit_creation_date 2013-01-10T17:38:57-00:00
_audit_creation_method 'WinGX routine CIF_UPDATE'
_cell_angle_alpha 72.632(5)
_cell_angle_beta 78.902(4)
_cell_angle_gamma 82.156(5)
_cell_formula_units_Z 1
_cell_length_a 8.2264(4)
_cell_length_b 11.0110(7)
_cell_length_c 15.2164(8)
_cell_measurement_reflns_used 8109
_cell_measurement_temperature 120(2)
_cell_measurement_theta_max 29.5577
_cell_measurement_theta_min 2.9405
_cell_volume 1286.27(13)
_computing_cell_refinement
;
CrysAlisPro, Oxford Diffraction Ltd.,
Version 1.171.33.49a (release 05-10-2009 CrysAlis171 .NET)
(compiled Oct 5 2009,17:28:39)
;
_computing_data_collection
;
CrysAlisPro, Oxford Diffraction Ltd.,
Version 1.171.33.49a (release 05-10-2009 CrysAlis171 .NET)
(compiled Oct 5 2009,17:28:39)
;
_computing_data_reduction
;
CrysAlisPro, Oxford Diffraction Ltd.,
Version 1.171.33.49a (release 05-10-2009 CrysAlis171 .NET)
(compiled Oct 5 2009,17:28:39)
;
_computing_molecular_graphics 'ORTEP-3: Farrugia, L. J. (1997). J. Appl. Cryst. 30, 565.'
_computing_publication_material 'PublCIF (Westrip, 2010)'
_computing_structure_refinement 'SHELXL-97 (Sheldrick, 1997)'
_computing_structure_solution 'SHELXS-97 (Sheldrick, 1990)'
_diffrn_ambient_temperature 120(2)
_diffrn_detector_area_resol_mean 10.4186
_diffrn_measured_fraction_theta_full 0.998
_diffrn_measured_fraction_theta_max 0.998
_diffrn_measurement_device_type 'Xcalibur, Atlas, Gemini ultra'
_diffrn_radiation_monochromator graphite
_diffrn_radiation_source 'Enhance (Mo) X-ray Source'
_diffrn_radiation_type 'Mo K\a'
_diffrn_radiation_wavelength 0.7107
_diffrn_reflns_av_R_equivalents 0.0431
_diffrn_reflns_av_unetI/netI 0.0502
_diffrn_reflns_limit_h_max 10
_diffrn_reflns_limit_h_min -10
_diffrn_reflns_limit_k_max 13
_diffrn_reflns_limit_k_min -13
_diffrn_reflns_limit_l_max 19
_diffrn_reflns_limit_l_min -19
_diffrn_reflns_number 12960
_diffrn_reflns_theta_full 26.37
_diffrn_reflns_theta_max 26.37
_diffrn_reflns_theta_min 2.95
_exptl_absorpt_coefficient_mu 0.724
_exptl_absorpt_correction_T_max 0.943
_exptl_absorpt_correction_T_min 0.743
_exptl_absorpt_correction_type analytical
_exptl_absorpt_process_details
;
CrysAlisPro, Oxford Diffraction Ltd.,
Version 1.171.33.55 (release 05-01-2010 CrysAlis171 .NET)
(compiled Jan 5 2010,16:28:46)
Analytical numeric absorption correction using a multifaceted crystal
model based on expressions derived by R.C. Clark & J.S. Reid.
(Clark, R. C. & Reid, J. S. (1995). Acta Cryst. A51, 887-897)
;
_exptl_crystal_colour 'dark red'
_exptl_crystal_density_diffrn 1.506
_exptl_crystal_density_method 'not measured'
_exptl_crystal_description parallelepiped
_exptl_crystal_F_000 596
_exptl_crystal_size_max 0.7507
_exptl_crystal_size_mid 0.2903
_exptl_crystal_size_min 0.0902
_refine_diff_density_max 0.407
_refine_diff_density_min -0.459
_refine_diff_density_rms 0.069
_refine_ls_extinction_method none
_refine_ls_goodness_of_fit_ref 0.986
_refine_ls_hydrogen_treatment constr
_refine_ls_matrix_type full
_refine_ls_number_parameters 379
_refine_ls_number_reflns 5244
_refine_ls_number_restraints 0
_refine_ls_restrained_S_all 0.986
_refine_ls_R_factor_all 0.0517
_refine_ls_R_factor_gt 0.038
_refine_ls_shift/su_max 0.001
_refine_ls_shift/su_mean 0
_refine_ls_structure_factor_coef Fsqd
_refine_ls_weighting_details 'calc w=1/[\s^2^(Fo^2^)+(0.0640P)^2^+0.0000P] where P=(Fo^2^+2Fc^2^)/3'
_refine_ls_weighting_scheme calc
_refine_ls_wR_factor_gt 0.0976
_refine_ls_wR_factor_ref 0.1018
_reflns_number_gt 4132
_reflns_number_total 5244
_reflns_threshold_expression >2sigma(I)
_cod_data_source_file c3dt32968b.txt
_cod_data_source_block lau22_2
_cod_original_cell_volume 1286.27(12)
_cod_database_code 7022751

loop_
_symmetry_equiv_pos_as_xyz
'x, y, z'
'-x, -y, -z'

loop_
_atom_site_label
_atom_site_type_symbol
_atom_site_fract_x
_atom_site_fract_y
_atom_site_fract_z
_atom_site_U_iso_or_equiv
_atom_site_adp_type
_atom_site_occupancy
_atom_site_symmetry_multiplicity
_atom_site_calc_flag
_atom_site_refinement_flags
_atom_site_disorder_group
Co1 Co 0.20358(3) 0.69146(3) 0.777987(19) 0.01760(10) Uani 1 1 d . .
O1A O 0.13165(18) 0.87672(14) 0.80599(10) 0.0211(3) Uani 1 1 d . .
O2A O 0.29113(18) 0.66547(14) 0.90087(10) 0.0201(3) Uani 1 1 d . .
O1 O 0.15597(18) 0.77132(15) 0.63675(10) 0.0217(3) Uani 1 1 d . .
O2 O 0.42800(18) 0.76645(15) 0.70348(10) 0.0215(3) Uani 1 1 d . .
O4A O 0.3895(2) 0.89232(16) 1.09954(11) 0.0302(4) Uani 1 1 d . .
N3 N 0.2970(2) 0.51306(17) 0.76273(12) 0.0201(4) Uani 1 1 d . .
N1 N -0.0457(2) 0.65334(18) 0.81441(13) 0.0202(4) Uani 1 1 d . .
O4 O 0.7070(2) 0.90125(19) 0.39421(12) 0.0373(4) Uani 1 1 d . .
N2 N -0.3099(2) 0.67501(19) 0.80200(13) 0.0245(4) Uani 1 1 d . .
H2 H -0.4028 0.7032 0.7792 0.029 Uiso 1 1 calc R .
C1A C 0.1914(3) 0.8853(2) 0.87200(15) 0.0188(5) Uani 1 1 d . .
N4 N 0.4391(3) 0.3255(2) 0.78878(14) 0.0301(5) Uani 1 1 d . .
H4 H 0.5014 0.2582 0.8156 0.036 Uiso 1 1 calc R .
C1 C 0.2778(3) 0.8117(2) 0.57921(15) 0.0185(5) Uani 1 1 d . .
C6A C 0.1725(3) 1.0033(2) 0.90023(15) 0.0203(5) Uani 1 1 d . .
C2 C 0.4397(3) 0.8030(2) 0.61423(15) 0.0191(5) Uani 1 1 d . .
C5A C 0.2403(3) 1.0055(2) 0.97737(15) 0.0207(5) Uani 1 1 d . .
C4A C 0.3335(3) 0.8883(2) 1.03011(15) 0.0231(5) Uani 1 1 d . .
C7A C 0.2175(3) 1.1165(2) 1.00560(16) 0.0255(5) Uani 1 1 d . .
H7A H 0.2636 1.119 1.0576 0.031 Uiso 1 1 calc R .
C6 C 0.2693(3) 0.8663(2) 0.47961(15) 0.0199(5) Uani 1 1 d . .
C5 C 0.4154(3) 0.8965(2) 0.41688(15) 0.0233(5) Uani 1 1 d . .
C4 C 0.5789(3) 0.8772(2) 0.45147(16) 0.0263(5) Uani 1 1 d . .
C10 C 0.1165(3) 0.8881(2) 0.44817(15) 0.0241(5) Uani 1 1 d . .
H10 H 0.0176 0.8665 0.4912 0.029 Uiso 1 1 calc R .
C3A C 0.3526(3) 0.7760(2) 0.99970(16) 0.0257(5) Uani 1 1 d . .
H13 H 0.4162 0.7035 1.0319 0.031 Uiso 1 1 calc R .
C2A C 0.2851(3) 0.7663(2) 0.92691(15) 0.0204(5) Uani 1 1 d . .
C8A C 0.1273(3) 1.2237(2) 0.95783(17) 0.0270(5) Uani 1 1 d . .
H8A H 0.1108 1.2991 0.9777 0.032 Uiso 1 1 calc R .
C8 C 0.2552(3) 0.9680(2) 0.29149(16) 0.0303(6) Uani 1 1 d . .
H8 H 0.2507 1.0015 0.2267 0.036 Uiso 1 1 calc R .
C21 C -0.1603(3) 0.7131(2) 0.76296(16) 0.0243(5) Uani 1 1 d . .
H21 H -0.1381 0.776 0.7048 0.029 Uiso 1 1 calc R .
C23 C -0.1304(3) 0.5703(2) 0.89076(16) 0.0237(5) Uani 1 1 d . .
H23 H -0.0814 0.5122 0.9405 0.028 Uiso 1 1 calc R .
C25 C 0.3866(3) 0.4281(2) 0.81920(17) 0.0242(5) Uani 1 1 d . .
H25 H 0.4109 0.4386 0.8749 0.029 Uiso 1 1 calc R .
C22 C -0.2936(3) 0.5842(2) 0.88412(16) 0.0258(5) Uani 1 1 d . .
H22 H -0.3796 0.5396 0.9278 0.031 Uiso 1 1 calc R .
C10A C 0.0842(3) 1.1118(2) 0.85210(16) 0.0247(5) Uani 1 1 d . .
H10A H 0.0399 1.1107 0.7992 0.03 Uiso 1 1 calc R .
C9 C 0.1095(3) 0.9413(2) 0.35426(16) 0.0291(6) Uani 1 1 d . .
H9 H 0.0054 0.9595 0.3328 0.035 Uiso 1 1 calc R .
C7 C 0.4077(3) 0.9464(2) 0.32230(16) 0.0275(5) Uani 1 1 d . .
H7 H 0.5066 0.9656 0.2787 0.033 Uiso 1 1 calc R .
C9A C 0.0610(3) 1.2213(2) 0.88123(17) 0.0280(5) Uani 1 1 d . .
H9A H -0.0004 1.295 0.8487 0.034 Uiso 1 1 calc R .
C3 C 0.5792(3) 0.8331(2) 0.55040(16) 0.0241(5) Uani 1 1 d . .
H3 H 0.682 0.8244 0.5723 0.029 Uiso 1 1 calc R .
C24 C 0.2901(4) 0.4607(3) 0.69252(18) 0.0382(7) Uani 1 1 d . .
H24 H 0.2329 0.4994 0.6411 0.046 Uiso 1 1 calc R .
C26 C 0.3777(4) 0.3450(3) 0.70800(19) 0.0437(7) Uani 1 1 d . .
H26 H 0.3933 0.2884 0.6701 0.052 Uiso 1 1 calc R .
C1T C 0.8954(5) 0.5878(3) 0.4915(3) 0.0581(9) Uani 1 1 d . -1
C2T C 1.1322(5) 0.5920(4) 0.3625(3) 0.0731(11) Uani 1 1 d . -1
C3T C 0.9758(8) 0.6445(6) 0.4068(5) 0.0472(15) Uani 0.5 1 d P .
C5T C 1.1890(9) 0.4703(7) 0.4207(6) 0.064(2) Uani 0.5 1 d P .
C4T C 1.0506(9) 0.5331(7) 0.4500(5) 0.0574(18) Uani 0.5 1 d P .

loop_
_atom_site_aniso_label
_atom_site_aniso_U_11
_atom_site_aniso_U_22
_atom_site_aniso_U_33
_atom_site_aniso_U_23
_atom_site_aniso_U_13
_atom_site_aniso_U_12
Co1 0.01631(16) 0.01890(18) 0.01553(16) -0.00108(12) -0.00443(11) -0.00030(11)
O1A 0.0215(8) 0.0205(8) 0.0200(8) -0.0027(7) -0.0067(6) 0.0010(6)
O2A 0.0206(8) 0.0152(8) 0.0235(8) -0.0044(6) -0.0066(6) 0.0038(6)
O1 0.0161(8) 0.0281(9) 0.0176(8) -0.0016(7) -0.0022(6) -0.0026(6)
O2 0.0187(8) 0.0255(9) 0.0168(8) 0.0007(6) -0.0041(6) -0.0032(6)
O4A 0.0380(10) 0.0312(10) 0.0236(9) -0.0096(8) -0.0130(8) 0.0052(8)
N3 0.0218(9) 0.0173(10) 0.0208(9) -0.0045(8) -0.0040(8) -0.0007(8)
N1 0.0191(9) 0.0203(10) 0.0200(9) -0.0024(8) -0.0060(8) -0.0012(7)
O4 0.0249(9) 0.0477(12) 0.0299(10) -0.0030(9) 0.0048(8) -0.0027(8)
N2 0.0164(10) 0.0272(11) 0.0274(10) -0.0028(9) -0.0065(8) -0.0001(8)
C1A 0.0169(11) 0.0195(12) 0.0172(11) -0.0017(9) -0.0009(9) -0.0018(9)
N4 0.0323(11) 0.0220(11) 0.0328(11) -0.0052(9) -0.0080(9) 0.0073(9)
C1 0.0190(11) 0.0157(11) 0.0198(11) -0.0053(9) -0.0024(9) 0.0017(9)
C6A 0.0192(11) 0.0199(12) 0.0189(11) -0.0028(9) 0.0003(9) -0.0027(9)
C2 0.0207(11) 0.0150(11) 0.0209(11) -0.0036(9) -0.0049(9) 0.0003(9)
C5A 0.0198(11) 0.0208(12) 0.0183(11) -0.0028(9) 0.0000(9) -0.0014(9)
C4A 0.0220(12) 0.0274(13) 0.0181(11) -0.0057(10) -0.0019(9) 0.0006(10)
C7A 0.0271(12) 0.0273(13) 0.0213(12) -0.0060(10) -0.0021(10) -0.0032(10)
C6 0.0252(12) 0.0161(11) 0.0171(11) -0.0041(9) -0.0030(9) 0.0003(9)
C5 0.0283(12) 0.0196(12) 0.0196(11) -0.0057(9) 0.0007(10) 0.0003(10)
C4 0.0234(12) 0.0243(13) 0.0259(12) -0.0044(10) 0.0027(10) -0.0001(10)
C10 0.0247(12) 0.0270(13) 0.0181(11) -0.0041(10) -0.0024(9) 0.0004(10)
C3A 0.0278(12) 0.0239(13) 0.0245(12) -0.0057(10) -0.0107(10) 0.0073(10)
C2A 0.0198(11) 0.0214(12) 0.0169(11) -0.0015(9) -0.0025(9) 0.0003(9)
C8A 0.0298(13) 0.0208(13) 0.0285(13) -0.0076(10) 0.0008(10) -0.0025(10)
C8 0.0449(15) 0.0267(14) 0.0170(11) -0.0041(10) -0.0066(11) 0.0030(11)
C21 0.0207(12) 0.0240(13) 0.0232(12) 0.0014(10) -0.0056(10) -0.0002(9)
C23 0.0268(12) 0.0227(13) 0.0199(11) -0.0015(9) -0.0064(10) -0.0028(10)
C25 0.0256(12) 0.0224(13) 0.0261(12) -0.0080(10) -0.0070(10) -0.0009(10)
C22 0.0251(12) 0.0292(14) 0.0207(12) -0.0027(10) -0.0016(10) -0.0068(10)
C10A 0.0270(12) 0.0216(13) 0.0235(12) -0.0011(10) -0.0071(10) -0.0022(10)
C9 0.0334(13) 0.0324(15) 0.0216(12) -0.0078(10) -0.0088(10) 0.0042(11)
C7 0.0342(13) 0.0235(13) 0.0196(12) -0.0049(10) 0.0047(10) -0.0005(10)
C9A 0.0299(13) 0.0185(13) 0.0309(13) 0.0003(10) -0.0062(10) -0.0001(10)
C3 0.0192(11) 0.0241(13) 0.0264(12) -0.0043(10) -0.0033(9) -0.0002(9)
C24 0.0594(18) 0.0303(15) 0.0281(14) -0.0087(12) -0.0204(13) 0.0056(13)
C26 0.071(2) 0.0288(16) 0.0325(15) -0.0141(12) -0.0153(14) 0.0134(14)
C1T 0.062(2) 0.041(2) 0.083(3) -0.027(2) -0.036(2) 0.0118(17)
C2T 0.082(3) 0.061(3) 0.074(3) -0.014(2) -0.016(2) -0.004(2)
C3T 0.049(4) 0.029(3) 0.066(4) -0.007(3) -0.022(3) -0.007(3)
C5T 0.050(4) 0.054(5) 0.095(6) -0.037(5) -0.017(4) 0.010(3)
C4T 0.072(5) 0.044(4) 0.066(4) -0.021(4) -0.033(4) 0.006(4)

loop_
_atom_type_symbol
_atom_type_description
_atom_type_scat_dispersion_real
_atom_type_scat_dispersion_imag
_atom_type_scat_source
C C 0.0033 0.0016 'International Tables Vol C Tables 4.2.6.8 and 6.1.1.4'
N N 0.0061 0.0033 'International Tables Vol C Tables 4.2.6.8 and 6.1.1.4'
O O 0.0106 0.006 'International Tables Vol C Tables 4.2.6.8 and 6.1.1.4'
Co Co 0.3494 0.9721 'International Tables Vol C Tables 4.2.6.8 and 6.1.1.4'
H H 0 0 'International Tables Vol C Tables 4.2.6.8 and 6.1.1.4'

loop_
_geom_angle_atom_site_label_1
_geom_angle_atom_site_label_2
_geom_angle_atom_site_label_3
_geom_angle
_geom_angle_site_symmetry_1
_geom_angle_site_symmetry_3
O2A Co1 N3 95.02(6) . .
O2A Co1 N1 106.57(7) . .
N3 Co1 N1 96.60(7) . .
O2A Co1 O2 89.37(6) . .
N3 Co1 O2 89.88(7) . .
N1 Co1 O2 162.10(7) . .
O2A Co1 O1 161.73(6) . .
N3 Co1 O1 95.57(7) . .
N1 Co1 O1 86.93(6) . .
O2 Co1 O1 75.82(6) . .
O2A Co1 O1A 77.71(6) . .
N3 Co1 O1A 172.06(6) . .
N1 Co1 O1A 88.63(6) . .
O2 Co1 O1A 86.87(6) . .
O1 Co1 O1A 90.66(6) . .
C1A O1A Co1 111.97(13) . .
C2A O2A Co1 115.23(13) . .
C1 O1 Co1 114.75(13) . .
C2 O2 Co1 116.06(13) . .
C25 N3 C24 105.5(2) . .
C25 N3 Co1 124.99(15) . .
C24 N3 Co1 129.41(16) . .
C21 N1 C23 104.76(18) . .
C21 N1 Co1 123.24(15) . .
C23 N1 Co1 131.99(15) . .
C21 N2 C22 107.47(19) . .
C21 N2 H2 126.3 . .
C22 N2 H2 126.3 . .
O1A C1A C6A 122.7(2) . .
O1A C1A C2A 117.74(19) . .
C6A C1A C2A 119.59(19) . .
C25 N4 C26 106.8(2) . .
C25 N4 H4 126.6 . .
C26 N4 H4 126.6 . .
O1 C1 C6 122.19(19) . .
O1 C1 C2 117.80(19) . .
C6 C1 C2 120.00(19) . .
C10A C6A C5A 120.0(2) . .
C10A C6A C1A 120.3(2) . .
C5A C6A C1A 119.7(2) . .
O2 C2 C3 127.4(2) . .
O2 C2 C1 114.33(19) . .
C3 C2 C1 118.3(2) . .
C7A C5A C6A 119.4(2) . .
C7A C5A C4A 120.4(2) . .
C6A C5A C4A 120.1(2) . .
O4A C4A C3A 122.5(2) . .
O4A C4A C5A 118.7(2) . .
C3A C4A C5A 118.76(19) . .
C8A C7A C5A 120.0(2) . .
C8A C7A H7A 120 . .
C5A C7A H7A 120 . .
C5 C6 C10 120.5(2) . .
C5 C6 C1 119.2(2) . .
C10 C6 C1 120.3(2) . .
C7 C5 C6 119.2(2) . .
C7 C5 C4 120.5(2) . .
C6 C5 C4 120.3(2) . .
O4 C4 C3 122.6(2) . .
O4 C4 C5 119.0(2) . .
C3 C4 C5 118.4(2) . .
C9 C10 C6 119.8(2) . .
C9 C10 H10 120.1 . .
C6 C10 H10 120.1 . .
C2A C3A C4A 124.0(2) . .
C2A C3A H13 118 . .
C4A C3A H13 118 . .
O2A C2A C3A 125.9(2) . .
O2A C2A C1A 116.30(18) . .
C3A C2A C1A 117.8(2) . .
C9A C8A C7A 120.4(2) . .
C9A C8A H8A 119.8 . .
C7A C8A H8A 119.8 . .
C9 C8 C7 120.7(2) . .
C9 C8 H8 119.6 . .
C7 C8 H8 119.6 . .
N1 C21 N2 112.0(2) . .
N1 C21 H21 124 . .
N2 C21 H21 124 . .
C22 C23 N1 109.6(2) . .
C22 C23 H23 125.2 . .
N1 C23 H23 125.2 . .
N3 C25 N4 111.9(2) . .
N3 C25 H25 124.1 . .
N4 C25 H25 124.1 . .
C23 C22 N2 106.1(2) . .
C23 C22 H22 126.9 . .
N2 C22 H22 126.9 . .
C9A C10A C6A 120.1(2) . .
C9A C10A H10A 120 . .
C6A C10A H10A 120 . .
C10 C9 C8 119.7(2) . .
C10 C9 H9 120.1 . .
C8 C9 H9 120.1 . .
C8 C7 C5 120.0(2) . .
C8 C7 H7 120 . .
C5 C7 H7 120 . .
C10A C9A C8A 120.1(2) . .
C10A C9A H9A 120 . .
C8A C9A H9A 120 . .
C2 C3 C4 123.3(2) . .
C2 C3 H3 118.4 . .
C4 C3 H3 118.4 . .
C26 C24 N3 109.2(2) . .
C26 C24 H24 125.4 . .
N3 C24 H24 125.4 . .
C24 C26 N4 106.6(2) . .
C24 C26 H26 126.7 . .
N4 C26 H26 126.7 . .
C3T C1T C5T 179.6(6) . 2_766
C3T C1T C4T 124.5(5) . 2_766
C5T C1T C4T 55.9(4) 2_766 2_766
C3T C1T C4T 57.1(4) . .
C5T C1T C4T 123.3(5) 2_766 .
C4T C1T C4T 67.4(5) 2_766 .
C4T C2T C5T 55.8(4) . .
C4T C2T C3T 56.0(4) . .
C5T C2T C3T 111.8(5) . .
C4T C3T C1T 65.6(5) . .
C4T C3T C2T 58.9(4) . .
C1T C3T C2T 124.5(5) . .
C4T C5T C1T 63.6(5) . 2_766
C4T C5T C2T 59.7(5) . .
C1T C5T C2T 123.3(5) 2_766 .
C5T C4T C3T 129.6(8) . .
C5T C4T C2T 64.5(6) . .
C3T C4T C2T 65.1(5) . .
C5T C4T C1T 60.5(5) . 2_766
C3T C4T C1T 169.8(7) . 2_766
C2T C4T C1T 124.9(6) . 2_766
C5T C4T C1T 172.9(8) . .
C3T C4T C1T 57.3(4) . .
C2T C4T C1T 122.5(6) . .
C1T C4T C1T 112.6(5) 2_766 .
C5T C4T C4T 117.3(8) . 2_766
C3T C4T C4T 113.0(8) . 2_766
C2T C4T C4T 177.7(8) . 2_766
C1T C4T C4T 56.9(4) 2_766 2_766
C1T C4T C4T 55.7(5) . 2_766

loop_
_geom_bond_atom_site_label_1
_geom_bond_atom_site_label_2
_geom_bond_distance
_geom_bond_site_symmetry_2
Co1 O2A 2.0590(15) .
Co1 N3 2.0724(18) .
Co1 N1 2.0849(18) .
Co1 O2 2.1040(15) .
Co1 O1 2.1557(15) .
Co1 O1A 2.1875(15) .
O1A C1A 1.232(3) .
O2A C2A 1.277(3) .
O1 C1 1.233(3) .
O2 C2 1.284(3) .
O4A C4A 1.246(3) .
N3 C25 1.316(3) .
N3 C24 1.370(3) .
N1 C21 1.320(3) .
N1 C23 1.378(3) .
O4 C4 1.235(3) .
N2 C21 1.324(3) .
N2 C22 1.365(3) .
N2 H2 0.88 .
C1A C6A 1.466(3) .
C1A C2A 1.526(3) .
N4 C25 1.334(3) .
N4 C26 1.365(3) .
N4 H4 0.88 .
C1 C6 1.466(3) .
C1 C2 1.508(3) .
C6A C10A 1.392(3) .
C6A C5A 1.401(3) .
C2 C3 1.361(3) .
C5A C7A 1.390(3) .
C5A C4A 1.499(3) .
C4A C3A 1.424(3) .
C7A C8A 1.389(3) .
C7A H7A 0.95 .
C6 C5 1.395(3) .
C6 C10 1.395(3) .
C5 C7 1.389(3) .
C5 C4 1.503(3) .
C4 C3 1.438(3) .
C10 C9 1.382(3) .
C10 H10 0.95 .
C3A C2A 1.368(3) .
C3A H13 0.95 .
C8A C9A 1.387(3) .
C8A H8A 0.95 .
C8 C9 1.387(3) .
C8 C7 1.388(4) .
C8 H8 0.95 .
C21 H21 0.95 .
C23 C22 1.350(3) .
C23 H23 0.95 .
C25 H25 0.95 .
C22 H22 0.95 .
C10A C9A 1.382(3) .
C10A H10A 0.95 .
C9 H9 0.95 .
C7 H7 0.95 .
C9A H9A 0.95 .
C3 H3 0.95 .
C24 C26 1.354(4) .
C24 H24 0.95 .
C26 H26 0.95 .
C1T C3T 1.339(8) .
C1T C5T 1.389(9) 2_766
C1T C4T 1.430(8) 2_766
C1T C4T 1.449(8) .
C2T C4T 1.379(8) .
C2T C5T 1.441(9) .
C2T C3T 1.462(8) .
C3T C4T 1.336(9) .
C5T C4T 1.322(10) .
C5T C1T 1.389(9) 2_766
C4T C1T 1.430(8) 2_766
C4T C4T 1.598(16) 2_766

loop_
_geom_hbond_atom_site_label_D
_geom_hbond_atom_site_label_H
_geom_hbond_atom_site_label_A
_geom_hbond_distance_DH
_geom_hbond_distance_HA
_geom_hbond_distance_DA
_geom_hbond_angle_DHA
_geom_hbond_site_symmetry_A
N2 H2 O2 0.88 1.9 2.768(2) 167 1_455
N4 H4 O4A 0.88 2 2.862(3) 168.1 2_667
